data_4078652
loop_
_publ_author_name
'Deally, Anthony'
'Hackenberg, Frauke'
'Lally, Grainne'
'M\"uller-Bunz, Helge'
'Tacke, Matthias'

_publ_section_title
;
 Synthesis and Cytotoxicity Studies of Silyl-Substituted Titanocene
 Dichloride Derivatives
;
_journal_issue 16
_journal_name_full Organometallics
_journal_page_first 5782
_journal_paper_doi 10.1021/om300227h
_journal_volume 31
_journal_year 2012
_chemical_formula_moiety 'C28 H34 Cl2 O2 Si2 Ti'
_chemical_formula_sum 'C28 H34 Cl2 O2 Si2 Ti'
_chemical_formula_weight 577.53
_chemical_name_systematic
; 
 ? 
;
_space_group_IT_number 15
_symmetry_cell_setting monoclinic
_symmetry_space_group_name_Hall '-C 2yc'
_symmetry_space_group_name_H-M 'C 1 2/c 1'
_atom_sites_solution_hydrogens geom
_atom_sites_solution_primary direct
_atom_sites_solution_secondary difmap
_audit_creation_method SHELXL-97
_cell_angle_alpha 90.00
_cell_angle_beta 101.4316(13)
_cell_angle_gamma 90.00
_cell_formula_units_Z 8
_cell_length_a 27.1091(4)
_cell_length_b 6.80307(8)
_cell_length_c 31.1056(4)
_cell_measurement_reflns_used 11162
_cell_measurement_temperature 100(2)
_cell_measurement_theta_max 62.3599
_cell_measurement_theta_min 3.3238
_cell_volume 5622.85(13)
_computing_cell_refinement
; 
CrysAlisPro, Oxford Diffraction Ltd., 
Version 1.171.33.55 (release 05-01-2010 CrysAlis171 .NET) 
(compiled Jan  5 2010,16:28:46) 
;
_computing_data_collection
; 
CrysAlisPro, Oxford Diffraction Ltd., 
Version 1.171.33.55 (release 05-01-2010 CrysAlis171 .NET) 
(compiled Jan  5 2010,16:28:46) 
;
_computing_data_reduction
; 
CrysAlisPro, Oxford Diffraction Ltd., 
Version 1.171.33.55 (release 05-01-2010 CrysAlis171 .NET) 
(compiled Jan  5 2010,16:28:46) 
;
_computing_structure_refinement 'SHELXL-97 (Sheldrick, 2008)'
_computing_structure_solution 'SHELXS-97 (Sheldrick, 2008)'
_diffrn_ambient_temperature 100(2)
_diffrn_detector_area_resol_mean 10.3196
_diffrn_measured_fraction_theta_full 0.998
_diffrn_measured_fraction_theta_max 0.998
_diffrn_measurement_device_type 'SuperNova, Dual, Cu at zero, Atlas'
_diffrn_measurement_method '\w scans'
_diffrn_radiation_monochromator mirror
_diffrn_radiation_source 'SuperNova (Cu) X-ray Source'
_diffrn_radiation_type CuK\a
_diffrn_radiation_wavelength 1.54184
_diffrn_reflns_av_R_equivalents 0.0335
_diffrn_reflns_av_sigmaI/netI 0.0209
_diffrn_reflns_limit_h_max 30
_diffrn_reflns_limit_h_min -27
_diffrn_reflns_limit_k_max 7
_diffrn_reflns_limit_k_min -7
_diffrn_reflns_limit_l_max 34
_diffrn_reflns_limit_l_min -35
_diffrn_reflns_number 23610
_diffrn_reflns_theta_full 62.45
_diffrn_reflns_theta_max 62.45
_diffrn_reflns_theta_min 3.33
_exptl_absorpt_coefficient_mu 5.331
_exptl_absorpt_correction_T_max 0.862
_exptl_absorpt_correction_T_min 0.495
_exptl_absorpt_correction_type analytical
_exptl_absorpt_process_details
; 
CrysAlisPro, Oxford Diffraction Ltd., 
Version 1.171.33.55 (release 05-01-2010 CrysAlis171 .NET) 
(compiled Jan  5 2010,16:28:46) 
Analytical numeric absorption correction using a multifaceted crystal
model based on expressions derived by R.C. Clark & J.S. Reid.
(Clark, R. C. & Reid, J. S. (1995). Acta Cryst. A51, 887-897)
;
_exptl_crystal_colour red
_exptl_crystal_density_diffrn 1.364
_exptl_crystal_density_method 'not measured'
_exptl_crystal_description plate
_exptl_crystal_F_000 2416
_exptl_crystal_size_max 0.1875
_exptl_crystal_size_mid 0.1285
_exptl_crystal_size_min 0.0273
_refine_diff_density_max 0.502
_refine_diff_density_min -0.267
_refine_diff_density_rms 0.042
_refine_ls_extinction_method none
_refine_ls_goodness_of_fit_ref 1.050
_refine_ls_hydrogen_treatment constr
_refine_ls_matrix_type full
_refine_ls_number_parameters 322
_refine_ls_number_reflns 4461
_refine_ls_number_restraints 0
_refine_ls_restrained_S_all 1.050
_refine_ls_R_factor_all 0.0331
_refine_ls_R_factor_gt 0.0270
_refine_ls_shift/su_max 0.004
_refine_ls_shift/su_mean 0.000
_refine_ls_structure_factor_coef Fsqd
_refine_ls_weighting_details 'calc w=1/[\s^2^(Fo^2^)+(0.0402P)^2^+2.8463P] where P=(Fo^2^+2Fc^2^)/3'
_refine_ls_weighting_scheme calc
_refine_ls_wR_factor_gt 0.0690
_refine_ls_wR_factor_ref 0.0712
_reflns_number_gt 3830
_reflns_number_total 4461
_reflns_threshold_expression I>2\s(I)
_cod_data_source_file om300227h_si_002.cif
_cod_data_source_block tac106(4b)
_cod_depositor_comments 'Adding full bibliography for 4078652--4078653.cif.'
_cod_original_sg_symbol_H-M 'C 2/c'
_cod_database_code 4078652

loop_
_symmetry_equiv_pos_as_xyz
'x, y, z'
'-x, y, -z+1/2'
'x+1/2, y+1/2, z'
'-x+1/2, y+1/2, -z+1/2'
'-x, -y, -z'
'x, -y, z-1/2'
'-x+1/2, -y+1/2, -z'
'x+1/2, -y+1/2, z-1/2'

loop_
_atom_site_label
_atom_site_type_symbol
_atom_site_fract_x
_atom_site_fract_y
_atom_site_fract_z
_atom_site_U_iso_or_equiv
_atom_site_adp_type
_atom_site_occupancy
_atom_site_symmetry_multiplicity
_atom_site_calc_flag
_atom_site_refinement_flags
Ti Ti 0.337848(13) 0.97408(5) 0.095146(11) 0.02397(10) Uani 1 1 d .
Cl1 Cl 0.283533(18) 1.19552(7) 0.121239(15) 0.03130(12) Uani 1 1 d .
Cl2 Cl 0.394698(18) 1.22192(7) 0.083615(15) 0.03292(13) Uani 1 1 d .
C1 C 0.37903(7) 0.9504(3) 0.17251(6) 0.0255(4) Uani 1 1 d .
C2 C 0.33736(8) 0.8209(3) 0.16445(6) 0.0343(5) Uani 1 1 d .
H2 H 0.3090 0.8299 0.1769 0.041 Uiso 1 1 calc R
C3 C 0.34604(10) 0.6763(3) 0.13444(7) 0.0440(6) Uani 1 1 d .
H3 H 0.3248 0.5719 0.1243 0.053 Uiso 1 1 calc R
C4 C 0.39239(9) 0.7167(3) 0.12249(7) 0.0394(5) Uani 1 1 d .
H4 H 0.4067 0.6468 0.1024 0.047 Uiso 1 1 calc R
C5 C 0.41301(8) 0.8818(3) 0.14653(6) 0.0318(5) Uani 1 1 d .
H5 H 0.4441 0.9377 0.1456 0.038 Uiso 1 1 calc R
Si1 Si 0.39554(2) 1.13793(8) 0.217114(16) 0.02690(13) Uani 1 1 d .
C6 C 0.44711(9) 1.2935(3) 0.20394(7) 0.0385(5) Uani 1 1 d .
H6A H 0.4355 1.3593 0.1765 0.058 Uiso 1 1 calc R
H6B H 0.4755 1.2121 0.2018 0.058 Uiso 1 1 calc R
H6C H 0.4569 1.3891 0.2267 0.058 Uiso 1 1 calc R
C7 C 0.34307(9) 1.2981(4) 0.22582(7) 0.0444(6) Uani 1 1 d .
H7A H 0.3314 1.3751 0.1999 0.067 Uiso 1 1 calc R
H7B H 0.3546 1.3839 0.2502 0.067 Uiso 1 1 calc R
H7C H 0.3160 1.2182 0.2318 0.067 Uiso 1 1 calc R
C8 C 0.41761(7) 0.9906(3) 0.26869(6) 0.0262(4) Uani 1 1 d .
C9 C 0.41460(8) 1.0674(3) 0.30984(6) 0.0338(5) Uani 1 1 d .
H9 H 0.4009 1.1919 0.3114 0.041 Uiso 1 1 calc R
C10 C 0.43132(9) 0.9646(3) 0.34829(7) 0.0362(5) Uani 1 1 d .
H10 H 0.4292 1.0209 0.3751 0.043 Uiso 1 1 calc R
C11 C 0.45127(7) 0.7778(3) 0.34693(6) 0.0277(4) Uani 1 1 d .
O1 O 0.46691(5) 0.6880(2) 0.38685(4) 0.0351(3) Uani 1 1 d .
C14 C 0.48456(8) 0.4911(3) 0.38698(7) 0.0364(5) Uani 1 1 d .
H14A H 0.4583 0.4087 0.3713 0.055 Uiso 1 1 calc R
H14B H 0.4942 0.4457 0.4167 0.055 Uiso 1 1 calc R
H14C H 0.5131 0.4861 0.3730 0.055 Uiso 1 1 calc R
C12 C 0.45450(8) 0.6953(3) 0.30687(6) 0.0325(5) Uani 1 1 d .
H12 H 0.4677 0.5697 0.3055 0.039 Uiso 1 1 calc R
C13 C 0.43777(8) 0.8027(3) 0.26869(6) 0.0335(5) Uani 1 1 d .
H13 H 0.4402 0.7462 0.2420 0.040 Uiso 1 1 calc R
C15 C 0.33599(7) 0.9103(3) 0.01809(6) 0.0266(4) Uani 1 1 d .
C16 C 0.29775(8) 1.0498(3) 0.02126(6) 0.0317(5) Uani 1 1 d .
H16 H 0.2970 1.1794 0.0117 0.038 Uiso 1 1 calc R
C17 C 0.26145(8) 0.9610(4) 0.04111(7) 0.0429(6) Uani 1 1 d .
H17 H 0.2321 1.0195 0.0460 0.051 Uiso 1 1 calc R
C18 C 0.27717(8) 0.7682(4) 0.05231(6) 0.0407(6) Uani 1 1 d .
H18 H 0.2607 0.6776 0.0669 0.049 Uiso 1 1 calc R
C19 C 0.32244(8) 0.7365(3) 0.03754(6) 0.0318(5) Uani 1 1 d .
H19 H 0.3405 0.6194 0.0402 0.038 Uiso 1 1 calc R
Si2 Si 0.38654(2) 0.93194(8) -0.015327(18) 0.02946(14) Uani 1 1 d .
C20 C 0.44262(8) 0.7872(4) 0.01129(8) 0.0460(6) Uani 1 1 d .
H20A H 0.4671 0.7871 -0.0072 0.069 Uiso 1 1 calc R
H20B H 0.4327 0.6545 0.0158 0.069 Uiso 1 1 calc R
H20C H 0.4571 0.8453 0.0391 0.069 Uiso 1 1 calc R
C21 C 0.40172(10) 1.1930(3) -0.02434(8) 0.0448(6) Uani 1 1 d .
H21A H 0.4201 1.2479 0.0025 0.067 Uiso 1 1 calc R
H21B H 0.3711 1.2656 -0.0337 0.067 Uiso 1 1 calc R
H21C H 0.4218 1.2006 -0.0465 0.067 Uiso 1 1 calc R
C22 C 0.35777(7) 0.8222(3) -0.07000(6) 0.0293(4) Uani 1 1 d .
C23 C 0.37003(8) 0.6338(3) -0.08173(7) 0.0331(5) Uani 1 1 d .
H23 H 0.3944 0.5640 -0.0624 0.040 Uiso 1 1 calc R
C24 C 0.34760(8) 0.5446(3) -0.12110(7) 0.0352(5) Uani 1 1 d .
H24 H 0.3569 0.4184 -0.1278 0.042 Uiso 1 1 calc R
C25 C 0.31122(8) 0.6470(3) -0.15014(7) 0.0332(5) Uani 1 1 d .
O2 O 0.28642(6) 0.5750(2) -0.18979(5) 0.0408(4) Uani 1 1 d .
C28 C 0.29823(10) 0.3787(4) -0.20088(8) 0.0466(6) Uani 1 1 d .
H28A H 0.3335 0.3694 -0.2010 0.070 Uiso 1 1 calc R
H28B H 0.2792 0.3461 -0.2294 0.070 Uiso 1 1 calc R
H28C H 0.2899 0.2888 -0.1796 0.070 Uiso 1 1 calc R
C26 C 0.29867(8) 0.8379(3) -0.13984(7) 0.0342(5) Uani 1 1 d .
H26 H 0.2749 0.9086 -0.1595 0.041 Uiso 1 1 calc R
C27 C 0.32135(8) 0.9221(3) -0.10054(7) 0.0324(5) Uani 1 1 d .
H27 H 0.3122 1.0489 -0.0941 0.039 Uiso 1 1 calc R

loop_
_atom_site_aniso_label
_atom_site_aniso_U_11
_atom_site_aniso_U_22
_atom_site_aniso_U_33
_atom_site_aniso_U_23
_atom_site_aniso_U_13
_atom_site_aniso_U_12
Ti 0.02498(19) 0.02338(18) 0.02155(18) -0.00011(14) -0.00023(13) -0.00438(14)
Cl1 0.0297(3) 0.0308(3) 0.0327(2) 0.0016(2) 0.00475(19) 0.0013(2)
Cl2 0.0325(3) 0.0322(3) 0.0335(3) -0.0028(2) 0.0050(2) -0.0108(2)
C1 0.0307(11) 0.0225(10) 0.0203(9) 0.0013(8) -0.0020(8) 0.0014(8)
C2 0.0451(13) 0.0302(11) 0.0239(10) 0.0097(9) -0.0020(9) -0.0088(10)
C3 0.0764(18) 0.0224(11) 0.0249(11) 0.0034(9) -0.0098(11) -0.0132(11)
C4 0.0587(15) 0.0281(11) 0.0273(11) -0.0032(9) -0.0019(10) 0.0126(10)
C5 0.0337(11) 0.0321(11) 0.0263(10) -0.0010(9) -0.0026(8) 0.0089(9)
Si1 0.0318(3) 0.0257(3) 0.0220(3) -0.0040(2) 0.0023(2) 0.0001(2)
C6 0.0488(13) 0.0367(12) 0.0266(10) -0.0021(9) -0.0008(9) -0.0125(10)
C7 0.0534(15) 0.0450(13) 0.0331(12) -0.0068(10) 0.0045(10) 0.0167(12)
C8 0.0245(10) 0.0307(10) 0.0233(9) -0.0029(8) 0.0043(8) -0.0019(8)
C9 0.0427(12) 0.0304(11) 0.0300(11) -0.0033(9) 0.0110(9) 0.0037(9)
C10 0.0495(14) 0.0374(12) 0.0240(10) -0.0064(9) 0.0127(9) 0.0003(10)
C11 0.0246(10) 0.0365(11) 0.0216(9) 0.0004(8) 0.0039(8) -0.0026(8)
O1 0.0428(9) 0.0393(8) 0.0231(7) 0.0006(6) 0.0062(6) 0.0045(7)
C14 0.0348(12) 0.0426(13) 0.0305(11) 0.0051(9) 0.0038(9) 0.0038(10)
C12 0.0344(11) 0.0335(11) 0.0289(11) -0.0038(9) 0.0046(8) 0.0078(9)
C13 0.0392(12) 0.0398(12) 0.0207(10) -0.0069(9) 0.0039(8) 0.0071(10)
C15 0.0295(10) 0.0270(10) 0.0201(9) 0.0026(8) -0.0026(8) -0.0074(8)
C16 0.0277(11) 0.0400(12) 0.0240(10) 0.0014(9) -0.0032(8) 0.0018(9)
C17 0.0233(11) 0.0769(18) 0.0255(11) -0.0099(11) -0.0021(8) -0.0053(11)
C18 0.0402(13) 0.0615(16) 0.0188(10) -0.0049(10) 0.0017(9) -0.0287(12)
C19 0.0424(12) 0.0298(11) 0.0200(9) -0.0026(8) -0.0011(8) -0.0140(9)
Si2 0.0273(3) 0.0300(3) 0.0309(3) 0.0033(2) 0.0053(2) -0.0040(2)
C20 0.0326(12) 0.0561(15) 0.0452(13) -0.0045(11) -0.0018(10) 0.0055(11)
C21 0.0563(15) 0.0392(13) 0.0429(13) 0.0009(10) 0.0192(11) -0.0148(11)
C22 0.0252(10) 0.0333(11) 0.0310(10) 0.0036(9) 0.0099(8) -0.0031(8)
C23 0.0315(11) 0.0324(11) 0.0362(11) 0.0080(9) 0.0090(9) -0.0002(9)
C24 0.0378(12) 0.0313(11) 0.0391(12) -0.0002(9) 0.0139(10) -0.0018(9)
C25 0.0316(11) 0.0409(12) 0.0299(10) 0.0018(9) 0.0128(9) -0.0097(9)
O2 0.0422(9) 0.0507(10) 0.0308(8) -0.0029(7) 0.0105(7) -0.0091(7)
C28 0.0567(15) 0.0478(14) 0.0395(13) -0.0097(11) 0.0192(11) -0.0147(12)
C26 0.0292(11) 0.0401(12) 0.0333(11) 0.0094(10) 0.0062(9) -0.0022(9)
C27 0.0304(11) 0.0313(11) 0.0365(11) 0.0032(9) 0.0090(9) -0.0025(9)

loop_
_atom_type_symbol
_atom_type_description
_atom_type_scat_dispersion_real
_atom_type_scat_dispersion_imag
_atom_type_scat_source
C C 0.0181 0.0091 'International Tables Vol C Tables 4.2.6.8 and 6.1.1.4'
H H 0.0000 0.0000 'International Tables Vol C Tables 4.2.6.8 and 6.1.1.4'
O O 0.0492 0.0322 'International Tables Vol C Tables 4.2.6.8 and 6.1.1.4'
Si Si 0.2541 0.3302 'International Tables Vol C Tables 4.2.6.8 and 6.1.1.4'
Cl Cl 0.3639 0.7018 'International Tables Vol C Tables 4.2.6.8 and 6.1.1.4'
Ti Ti 0.2191 1.8069 'International Tables Vol C Tables 4.2.6.8 and 6.1.1.4'

loop_
_geom_angle_atom_site_label_1
_geom_angle_atom_site_label_2
_geom_angle_atom_site_label_3
_geom_angle
C4 Ti C3 34.86(9)
C4 Ti Cl2 101.85(6)
C3 Ti Cl2 134.17(7)
C4 Ti Cl1 138.15(6)
C3 Ti Cl1 111.83(7)
Cl2 Ti Cl1 93.84(2)
C4 Ti C18 94.62(9)
C3 Ti C18 76.47(8)
Cl2 Ti C18 137.83(5)
Cl1 Ti C18 99.23(6)
C4 Ti C19 76.71(7)
C3 Ti C19 77.96(7)
Cl2 Ti C19 113.09(5)
Cl1 Ti C19 131.45(6)
C18 Ti C19 34.53(8)
C4 Ti C16 130.05(7)
C3 Ti C16 131.41(7)
Cl2 Ti C16 83.48(5)
Cl1 Ti C16 89.84(5)
C18 Ti C16 56.85(7)
C19 Ti C16 56.43(7)
C4 Ti C17 128.54(9)
C3 Ti C17 108.16(9)
Cl2 Ti C17 114.82(6)
Cl1 Ti C17 75.73(6)
C18 Ti C17 34.25(9)
C19 Ti C17 56.65(8)
C16 Ti C17 33.93(7)
C4 Ti C2 57.56(8)
C3 Ti C2 34.47(8)
Cl2 Ti C2 124.59(5)
Cl1 Ti C2 81.55(6)
C18 Ti C2 97.03(7)
C19 Ti C2 110.45(7)
C16 Ti C2 150.93(7)
C17 Ti C2 117.17(8)
C4 Ti C5 34.32(7)
C3 Ti C5 56.71(8)
Cl2 Ti C5 78.17(6)
Cl1 Ti C5 116.18(5)
C18 Ti C5 128.52(8)
C19 Ti C5 108.70(7)
C16 Ti C5 148.81(7)
C17 Ti C5 162.74(8)
C2 Ti C5 56.29(7)
C4 Ti C15 96.50(7)
C3 Ti C15 109.90(7)
Cl2 Ti C15 82.18(5)
Cl1 Ti C15 124.16(5)
C18 Ti C15 57.36(7)
C19 Ti C15 34.05(6)
C16 Ti C15 34.32(7)
C17 Ti C15 56.95(7)
C2 Ti C15 143.91(7)
C5 Ti C15 117.25(7)
C4 Ti C1 57.43(7)
C3 Ti C1 57.01(7)
Cl2 Ti C1 90.69(5)
Cl1 Ti C1 84.14(5)
C18 Ti C1 130.28(7)
C19 Ti C1 132.12(7)
C16 Ti C1 171.34(7)
C17 Ti C1 148.10(7)
C2 Ti C1 33.93(7)
C5 Ti C1 33.95(7)
C15 Ti C1 151.05(7)
C2 C1 C5 106.26(18)
C2 C1 Si1 128.36(15)
C5 C1 Si1 123.98(15)
C2 C1 Ti 71.01(10)
C5 C1 Ti 71.52(11)
Si1 C1 Ti 132.75(9)
C3 C2 C1 108.7(2)
C3 C2 Ti 71.09(11)
C1 C2 Ti 75.06(11)
C3 C2 H2 125.7
C1 C2 H2 125.7
Ti C2 H2 119.9
C4 C3 C2 108.32(19)
C4 C3 Ti 72.06(12)
C2 C3 Ti 74.44(12)
C4 C3 H3 125.8
C2 C3 H3 125.8
Ti C3 H3 119.5
C5 C4 C3 107.34(19)
C5 C4 Ti 75.56(12)
C3 C4 Ti 73.08(13)
C5 C4 H4 126.3
C3 C4 H4 126.3
Ti C4 H4 117.1
C4 C5 C1 109.4(2)
C4 C5 Ti 70.12(12)
C1 C5 Ti 74.52(11)
C4 C5 H5 125.3
C1 C5 H5 125.3
Ti C5 H5 121.7
C7 Si1 C6 109.23(12)
C7 Si1 C1 115.52(10)
C6 Si1 C1 107.68(9)
C7 Si1 C8 108.13(9)
C6 Si1 C8 111.33(9)
C1 Si1 C8 104.91(8)
Si1 C6 H6A 109.5
Si1 C6 H6B 109.5
H6A C6 H6B 109.5
Si1 C6 H6C 109.5
H6A C6 H6C 109.5
H6B C6 H6C 109.5
Si1 C7 H7A 109.5
Si1 C7 H7B 109.5
H7A C7 H7B 109.5
Si1 C7 H7C 109.5
H7A C7 H7C 109.5
H7B C7 H7C 109.5
C13 C8 C9 115.93(18)
C13 C8 Si1 123.17(14)
C9 C8 Si1 120.90(15)
C10 C9 C8 122.27(19)
C10 C9 H9 118.9
C8 C9 H9 118.9
C9 C10 C11 120.06(18)
C9 C10 H10 120.0
C11 C10 H10 120.0
O1 C11 C10 115.65(17)
O1 C11 C12 124.74(18)
C10 C11 C12 119.60(18)
C11 O1 C14 117.70(15)
O1 C14 H14A 109.5
O1 C14 H14B 109.5
H14A C14 H14B 109.5
O1 C14 H14C 109.5
H14A C14 H14C 109.5
H14B C14 H14C 109.5
C11 C12 C13 119.14(19)
C11 C12 H12 120.4
C13 C12 H12 120.4
C8 C13 C12 122.99(18)
C8 C13 H13 118.5
C12 C13 H13 118.5
C19 C15 C16 105.92(18)
C19 C15 Si2 125.62(16)
C16 C15 Si2 127.32(15)
C19 C15 Ti 71.47(10)
C16 C15 Ti 71.64(11)
Si2 C15 Ti 131.03(9)
C17 C16 C15 109.2(2)
C17 C16 Ti 73.07(12)
C15 C16 Ti 74.04(11)
C17 C16 H16 125.4
C15 C16 H16 125.4
Ti C16 H16 119.2
C16 C17 C18 107.9(2)
C16 C17 Ti 72.99(12)
C18 C17 Ti 71.48(12)
C16 C17 H17 126.0
C18 C17 H17 126.0
Ti C17 H17 121.2
C17 C18 C19 107.70(19)
C17 C18 Ti 74.27(12)
C19 C18 Ti 73.79(11)
C17 C18 H18 126.1
C19 C18 H18 126.1
Ti C18 H18 117.8
C18 C19 C15 109.2(2)
C18 C19 Ti 71.68(12)
C15 C19 Ti 74.48(11)
C18 C19 H19 125.4
C15 C19 H19 125.4
Ti C19 H19 120.1
C21 Si2 C20 112.78(12)
C21 Si2 C22 107.94(10)
C20 Si2 C22 110.37(10)
C21 Si2 C15 111.42(10)
C20 Si2 C15 109.43(10)
C22 Si2 C15 104.56(8)
Si2 C20 H20A 109.5
Si2 C20 H20B 109.5
H20A C20 H20B 109.5
Si2 C20 H20C 109.5
H20A C20 H20C 109.5
H20B C20 H20C 109.5
Si2 C21 H21A 109.5
Si2 C21 H21B 109.5
H21A C21 H21B 109.5
Si2 C21 H21C 109.5
H21A C21 H21C 109.5
H21B C21 H21C 109.5
C23 C22 C27 116.21(19)
C23 C22 Si2 121.70(16)
C27 C22 Si2 122.05(16)
C22 C23 C24 123.1(2)
C22 C23 H23 118.4
C24 C23 H23 118.4
C25 C24 C23 119.0(2)
C25 C24 H24 120.5
C23 C24 H24 120.5
O2 C25 C24 124.4(2)
O2 C25 C26 116.10(19)
C24 C25 C26 119.5(2)
C25 O2 C28 117.14(18)
O2 C28 H28A 109.5
O2 C28 H28B 109.5
H28A C28 H28B 109.5
O2 C28 H28C 109.5
H28A C28 H28C 109.5
H28B C28 H28C 109.5
C27 C26 C25 120.2(2)
C27 C26 H26 119.9
C25 C26 H26 119.9
C26 C27 C22 122.0(2)
C26 C27 H27 119.0
C22 C27 H27 119.0

loop_
_geom_bond_atom_site_label_1
_geom_bond_atom_site_label_2
_geom_bond_distance
Ti C4 2.341(2)
Ti C3 2.354(2)
Ti Cl2 2.3592(6)
Ti Cl1 2.3600(6)
Ti C18 2.361(2)
Ti C19 2.3879(19)
Ti C16 2.3954(19)
Ti C17 2.396(2)
Ti C2 2.3968(19)
Ti C5 2.410(2)
Ti C15 2.4266(18)
Ti C1 2.4492(18)
C1 C2 1.415(3)
C1 C5 1.419(3)
C1 Si1 1.8725(19)
C2 C3 1.408(3)
C2 H2 0.9300
C3 C4 1.406(4)
C3 H3 0.9300
C4 C5 1.403(3)
C4 H4 0.9300
C5 H5 0.9300
Si1 C7 1.854(2)
Si1 C6 1.862(2)
Si1 C8 1.886(2)
C6 H6A 0.9600
C6 H6B 0.9600
C6 H6C 0.9600
C7 H7A 0.9600
C7 H7B 0.9600
C7 H7C 0.9600
C8 C13 1.390(3)
C8 C9 1.400(3)
C9 C10 1.382(3)
C9 H9 0.9300
C10 C11 1.385(3)
C10 H10 0.9300
C11 O1 1.373(2)
C11 C12 1.385(3)
O1 C14 1.422(3)
C14 H14A 0.9600
C14 H14B 0.9600
C14 H14C 0.9600
C12 C13 1.391(3)
C12 H12 0.9300
C13 H13 0.9300
C15 C19 1.410(3)
C15 C16 1.423(3)
C15 Si2 1.883(2)
C16 C17 1.398(3)
C16 H16 0.9300
C17 C18 1.401(4)
C17 H17 0.9300
C18 C19 1.410(3)
C18 H18 0.9300
C19 H19 0.9300
Si2 C21 1.857(2)
Si2 C20 1.862(2)
Si2 C22 1.879(2)
C20 H20A 0.9600
C20 H20B 0.9600
C20 H20C 0.9600
C21 H21A 0.9600
C21 H21B 0.9600
C21 H21C 0.9600
C22 C23 1.391(3)
C22 C27 1.403(3)
C23 C24 1.394(3)
C23 H23 0.9300
C24 C25 1.386(3)
C24 H24 0.9300
C25 O2 1.373(2)
C25 C26 1.396(3)
O2 C28 1.432(3)
C28 H28A 0.9600
C28 H28B 0.9600
C28 H28C 0.9600
C26 C27 1.379(3)
C26 H26 0.9300
C27 H27 0.9300

loop_
_geom_torsion_atom_site_label_1
_geom_torsion_atom_site_label_2
_geom_torsion_atom_site_label_3
_geom_torsion_atom_site_label_4
_geom_torsion
C4 Ti C1 C2 -79.00(14)
C3 Ti C1 C2 -37.26(14)
Cl2 Ti C1 C2 177.35(12)
Cl1 Ti C1 C2 83.56(12)
C18 Ti C1 C2 -13.58(16)
C19 Ti C1 C2 -59.99(15)
C17 Ti C1 C2 32.9(2)
C5 Ti C1 C2 -115.29(18)
C15 Ti C1 C2 -107.68(17)
C4 Ti C1 C5 36.29(13)
C3 Ti C1 C5 78.03(14)
Cl2 Ti C1 C5 -67.36(12)
Cl1 Ti C1 C5 -161.15(12)
C18 Ti C1 C5 101.71(14)
C19 Ti C1 C5 55.30(15)
C17 Ti C1 C5 148.17(16)
C2 Ti C1 C5 115.29(18)
C15 Ti C1 C5 7.6(2)
C4 Ti C1 Si1 155.86(17)
C3 Ti C1 Si1 -162.39(18)
Cl2 Ti C1 Si1 52.22(13)
Cl1 Ti C1 Si1 -41.57(12)
C18 Ti C1 Si1 -138.72(13)
C19 Ti C1 Si1 174.88(11)
C17 Ti C1 Si1 -92.26(19)
C2 Ti C1 Si1 -125.1(2)
C5 Ti C1 Si1 119.57(19)
C15 Ti C1 Si1 127.19(14)
C5 C1 C2 C3 0.3(2)
Si1 C1 C2 C3 -166.35(15)
Ti C1 C2 C3 63.63(14)
C5 C1 C2 Ti -63.29(13)
Si1 C1 C2 Ti 130.02(15)
C4 Ti C2 C3 -37.62(14)
Cl2 Ti C2 C3 -119.42(13)
Cl1 Ti C2 C3 151.74(14)
C18 Ti C2 C3 53.40(15)
C19 Ti C2 C3 20.53(16)
C16 Ti C2 C3 77.6(2)
C17 Ti C2 C3 82.61(16)
C5 Ti C2 C3 -78.82(15)
C15 Ti C2 C3 12.3(2)
C1 Ti C2 C3 -116.2(2)
C4 Ti C2 C1 78.58(13)
C3 Ti C2 C1 116.2(2)
Cl2 Ti C2 C1 -3.22(15)
Cl1 Ti C2 C1 -92.06(12)
C18 Ti C2 C1 169.60(13)
C19 Ti C2 C1 136.73(12)
C16 Ti C2 C1 -166.22(14)
C17 Ti C2 C1 -161.19(12)
C5 Ti C2 C1 37.38(11)
C15 Ti C2 C1 128.48(13)
C1 C2 C3 C4 -1.6(2)
Ti C2 C3 C4 64.60(14)
C1 C2 C3 Ti -66.21(14)
Cl2 Ti C3 C4 -26.63(15)
Cl1 Ti C3 C4 -145.97(11)
C18 Ti C3 C4 119.38(13)
C19 Ti C3 C4 83.97(13)
C16 Ti C3 C4 103.58(14)
C17 Ti C3 C4 132.54(12)
C2 Ti C3 C4 -115.66(18)
C5 Ti C3 C4 -38.18(12)
C15 Ti C3 C4 71.99(13)
C1 Ti C3 C4 -78.99(13)
C4 Ti C3 C2 115.66(18)
Cl2 Ti C3 C2 89.03(15)
Cl1 Ti C3 C2 -30.30(15)
C18 Ti C3 C2 -124.96(15)
C19 Ti C3 C2 -160.37(15)
C16 Ti C3 C2 -140.76(13)
C17 Ti C3 C2 -111.79(14)
C5 Ti C3 C2 77.48(14)
C15 Ti C3 C2 -172.35(13)
C1 Ti C3 C2 36.67(12)
C2 C3 C4 C5 2.2(2)
Ti C3 C4 C5 68.41(14)
C2 C3 C4 Ti -66.16(15)
C3 Ti C4 C5 -113.58(18)
Cl2 Ti C4 C5 47.24(13)
Cl1 Ti C4 C5 -62.44(17)
C18 Ti C4 C5 -171.79(13)
C19 Ti C4 C5 158.48(14)
C16 Ti C4 C5 138.66(13)
C17 Ti C4 C5 -177.08(12)
C2 Ti C4 C5 -76.39(13)
C15 Ti C4 C5 130.58(13)
C1 Ti C4 C5 -35.90(12)
Cl2 Ti C4 C3 160.82(11)
Cl1 Ti C4 C3 51.14(15)
C18 Ti C4 C3 -58.21(13)
C19 Ti C4 C3 -87.95(13)
C16 Ti C4 C3 -107.76(13)
C17 Ti C4 C3 -63.50(15)
C2 Ti C4 C3 37.19(12)
C5 Ti C4 C3 113.58(18)
C15 Ti C4 C3 -115.84(12)
C1 Ti C4 C3 77.68(13)
C3 C4 C5 C1 -2.1(2)
Ti C4 C5 C1 64.67(14)
C3 C4 C5 Ti -66.72(15)
C2 C1 C5 C4 1.1(2)
Si1 C1 C5 C4 168.49(14)
Ti C1 C5 C4 -61.88(14)
C2 C1 C5 Ti 62.94(13)
Si1 C1 C5 Ti -129.63(14)
C3 Ti C5 C4 38.80(13)
Cl2 Ti C5 C4 -132.76(13)
Cl1 Ti C5 C4 138.77(12)
C18 Ti C5 C4 10.48(17)
C19 Ti C5 C4 -22.15(15)
C16 Ti C5 C4 -77.5(2)
C17 Ti C5 C4 7.7(3)
C2 Ti C5 C4 80.42(14)
C15 Ti C5 C4 -58.08(15)
C1 Ti C5 C4 117.78(19)
C4 Ti C5 C1 -117.78(19)
C3 Ti C5 C1 -78.97(13)
Cl2 Ti C5 C1 109.46(11)
Cl1 Ti C5 C1 20.99(13)
C18 Ti C5 C1 -107.30(12)
C19 Ti C5 C1 -139.92(11)
C16 Ti C5 C1 164.71(13)
C17 Ti C5 C1 -110.1(2)
C2 Ti C5 C1 -37.36(11)
C15 Ti C5 C1 -175.86(11)
C2 C1 Si1 C7 -46.8(2)
C5 C1 Si1 C7 148.64(17)
Ti C1 Si1 C7 52.76(17)
C2 C1 Si1 C6 -169.17(18)
C5 C1 Si1 C6 26.28(19)
Ti C1 Si1 C6 -69.60(15)
C2 C1 Si1 C8 72.14(19)
C5 C1 Si1 C8 -92.41(17)
Ti C1 Si1 C8 171.71(12)
C7 Si1 C8 C13 149.18(18)
C6 Si1 C8 C13 -90.82(19)
C1 Si1 C8 C13 25.38(19)
C7 Si1 C8 C9 -31.1(2)
C6 Si1 C8 C9 88.90(18)
C1 Si1 C8 C9 -154.91(17)
C13 C8 C9 C10 1.0(3)
Si1 C8 C9 C10 -178.75(17)
C8 C9 C10 C11 -0.9(3)
C9 C10 C11 O1 179.88(19)
C9 C10 C11 C12 0.3(3)
C10 C11 O1 C14 175.93(18)
C12 C11 O1 C14 -4.5(3)
O1 C11 C12 C13 -179.30(19)
C10 C11 C12 C13 0.3(3)
C9 C8 C13 C12 -0.4(3)
Si1 C8 C13 C12 179.31(17)
C11 C12 C13 C8 -0.2(3)
C4 Ti C15 C19 54.42(14)
C3 Ti C15 C19 21.25(15)
Cl2 Ti C15 C19 155.54(12)
Cl1 Ti C15 C19 -115.12(12)
C18 Ti C15 C19 -36.92(13)
C16 Ti C15 C19 -114.58(18)
C17 Ti C15 C19 -77.95(14)
C2 Ti C15 C19 13.90(19)
C5 Ti C15 C19 83.21(14)
C1 Ti C15 C19 78.44(18)
C4 Ti C15 C16 169.00(13)
C3 Ti C15 C16 135.83(13)
Cl2 Ti C15 C16 -89.88(11)
Cl1 Ti C15 C16 -0.53(13)
C18 Ti C15 C16 77.66(14)
C19 Ti C15 C16 114.58(18)
C17 Ti C15 C16 36.63(13)
C2 Ti C15 C16 128.48(14)
C5 Ti C15 C16 -162.21(12)
C1 Ti C15 C16 -166.98(13)
C4 Ti C15 Si2 -67.09(14)
C3 Ti C15 Si2 -100.26(14)
Cl2 Ti C15 Si2 34.03(12)
Cl1 Ti C15 Si2 123.38(11)
C18 Ti C15 Si2 -158.43(17)
C19 Ti C15 Si2 -121.5(2)
C16 Ti C15 Si2 123.91(19)
C17 Ti C15 Si2 160.54(17)
C2 Ti C15 Si2 -107.61(15)
C5 Ti C15 Si2 -38.30(15)
C1 Ti C15 Si2 -43.1(2)
C19 C15 C16 C17 -1.4(2)
Si2 C15 C16 C17 166.77(14)
Ti C15 C16 C17 -65.16(14)
C19 C15 C16 Ti 63.72(13)
Si2 C15 C16 Ti -128.07(15)
C4 Ti C16 C17 102.04(16)
C3 Ti C16 C17 55.51(18)
Cl2 Ti C16 C17 -157.94(14)
Cl1 Ti C16 C17 -64.06(14)
C18 Ti C16 C17 37.08(14)
C19 Ti C16 C17 78.72(15)
C2 Ti C16 C17 8.0(2)
C5 Ti C16 C17 148.02(16)
C15 Ti C16 C17 116.38(19)
C4 Ti C16 C15 -14.34(16)
C3 Ti C16 C15 -60.87(16)
Cl2 Ti C16 C15 85.67(11)
Cl1 Ti C16 C15 179.56(11)
C18 Ti C16 C15 -79.30(13)
C19 Ti C16 C15 -37.67(11)
C17 Ti C16 C15 -116.38(19)
C2 Ti C16 C15 -108.34(17)
C5 Ti C16 C15 31.6(2)
C15 C16 C17 C18 2.4(2)
Ti C16 C17 C18 -63.37(14)
C15 C16 C17 Ti 65.78(14)
C4 Ti C17 C16 -106.84(16)
C3 Ti C17 C16 -139.41(14)
Cl2 Ti C17 C16 24.27(15)
Cl1 Ti C17 C16 111.90(14)
C18 Ti C17 C16 -116.24(19)
C19 Ti C17 C16 -78.02(14)
C2 Ti C17 C16 -175.62(13)
C5 Ti C17 C16 -112.4(3)
C15 Ti C17 C16 -37.06(12)
C1 Ti C17 C16 164.46(13)
C4 Ti C17 C18 9.40(17)
C3 Ti C17 C18 -23.17(15)
Cl2 Ti C17 C18 140.51(11)
Cl1 Ti C17 C18 -131.86(13)
C19 Ti C17 C18 38.22(12)
C16 Ti C17 C18 116.24(19)
C2 Ti C17 C18 -59.38(15)
C5 Ti C17 C18 3.8(3)
C15 Ti C17 C18 79.18(13)
C1 Ti C17 C18 -79.29(19)
C16 C17 C18 C19 -2.4(2)
Ti C17 C18 C19 -66.77(13)
C16 C17 C18 Ti 64.36(14)
C4 Ti C18 C17 -172.64(13)
C3 Ti C18 C17 157.38(15)
Cl2 Ti C18 C17 -59.30(16)
Cl1 Ti C18 C17 46.99(12)
C19 Ti C18 C17 -114.26(18)
C16 Ti C18 C17 -36.73(12)
C2 Ti C18 C17 129.52(13)
C5 Ti C18 C17 -178.54(12)
C15 Ti C18 C17 -77.87(13)
C1 Ti C18 C17 137.11(12)
C4 Ti C18 C19 -58.38(14)
C3 Ti C18 C19 -88.36(14)
Cl2 Ti C18 C19 54.96(17)
Cl1 Ti C18 C19 161.25(12)
C16 Ti C18 C19 77.53(13)
C17 Ti C18 C19 114.26(18)
C2 Ti C18 C19 -116.22(13)
C5 Ti C18 C19 -64.28(15)
C15 Ti C18 C19 36.39(12)
C1 Ti C18 C19 -108.63(13)
C17 C18 C19 C15 1.5(2)
Ti C18 C19 C15 -65.56(13)
C17 C18 C19 Ti 67.10(14)
C16 C15 C19 C18 -0.1(2)
Si2 C15 C19 C18 -168.54(14)
Ti C15 C19 C18 63.76(13)
C16 C15 C19 Ti -63.83(13)
Si2 C15 C19 Ti 127.70(14)
C4 Ti C19 C18 119.30(14)
C3 Ti C19 C18 83.56(14)
Cl2 Ti C19 C18 -143.31(12)
Cl1 Ti C19 C18 -25.04(15)
C16 Ti C19 C18 -78.85(14)
C17 Ti C19 C18 -37.90(13)
C2 Ti C19 C18 71.85(14)
C5 Ti C19 C18 131.91(13)
C15 Ti C19 C18 -116.83(19)
C1 Ti C19 C18 102.91(15)
C4 Ti C19 C15 -123.87(14)
C3 Ti C19 C15 -159.61(14)
Cl2 Ti C19 C15 -26.48(13)
Cl1 Ti C19 C15 91.79(12)
C18 Ti C19 C15 116.83(19)
C16 Ti C19 C15 37.98(12)
C17 Ti C19 C15 78.93(14)
C2 Ti C19 C15 -171.31(12)
C5 Ti C19 C15 -111.26(13)
C1 Ti C19 C15 -140.26(12)
C19 C15 Si2 C21 -167.48(17)
C16 C15 Si2 C21 26.5(2)
Ti C15 Si2 C21 -71.44(15)
C19 C15 Si2 C20 -42.06(19)
C16 C15 Si2 C20 151.93(17)
Ti C15 Si2 C20 53.98(16)
C19 C15 Si2 C22 76.17(18)
C16 C15 Si2 C22 -89.84(18)
Ti C15 Si2 C22 172.21(12)
C21 Si2 C22 C23 138.73(17)
C20 Si2 C22 C23 15.05(19)
C15 Si2 C22 C23 -102.53(17)
C21 Si2 C22 C27 -43.81(19)
C20 Si2 C22 C27 -167.48(16)
C15 Si2 C22 C27 74.93(17)
C27 C22 C23 C24 -0.8(3)
Si2 C22 C23 C24 176.82(16)
C22 C23 C24 C25 -0.2(3)
C23 C24 C25 O2 -179.88(18)
C23 C24 C25 C26 1.4(3)
C24 C25 O2 C28 1.9(3)
C26 C25 O2 C28 -179.31(18)
O2 C25 C26 C27 179.49(17)
C24 C25 C26 C27 -1.7(3)
C25 C26 C27 C22 0.7(3)
C23 C22 C27 C26 0.5(3)
Si2 C22 C27 C26 -177.10(15)
